data_4134756
loop_
_publ_author_name
'Liang, Xin-Ting'
'Chen, Jia-Hua'
'Yang, Zhen'

_publ_section_title
;
 Asymmetric Total Synthesis of (-)-Spirochensilide A.
;
_journal_name_full 'Journal of the American Chemical Society'
_journal_paper_doi 10.1021/jacs.0c02522
_journal_year 2020
_chemical_formula_moiety 'C36 H66 O3 Si3'
_chemical_formula_sum 'C36 H66 O3 Si3'
_chemical_formula_weight 631.15
_space_group_crystal_system monoclinic
_space_group_IT_number 14
_space_group_name_Hall '-P 2yn'
_space_group_name_H-M_alt 'P 1 21/n 1'
_atom_sites_solution_hydrogens geom
_atom_sites_solution_primary dual
_audit_creation_date 2019-06-08
_audit_creation_method
;
Olex2 1.2
(compiled 2018.05.29 svn.r3508 for OlexSys, GUI svn.r5506)
;
_cell_angle_alpha 90
_cell_angle_beta 97.318(8)
_cell_angle_gamma 90
_cell_formula_units_Z 8
_cell_length_a 19.3242(13)
_cell_length_b 20.6520(16)
_cell_length_c 19.7232(18)
_cell_measurement_reflns_used 4671
_cell_measurement_temperature 179.99(10)
_cell_measurement_theta_max 22.3790
_cell_measurement_theta_min 2.8760
_cell_volume 7807.1(11)
_computing_cell_refinement 'CrysAlisPro 1.171.39.29a (Rigaku OD, 2015)'
_computing_data_collection 'CrysAlisPro 1.171.39.29a (Rigaku OD, 2015)'
_computing_data_reduction 'CrysAlisPro 1.171.39.29a (Rigaku OD, 2015)'
_computing_molecular_graphics 'Olex2 (Dolomanov et al., 2009)'
_computing_publication_material 'Olex2 (Dolomanov et al., 2009)'
_computing_structure_refinement 'ShelXL (Sheldrick, 2015)'
_computing_structure_solution 'ShelXT (Sheldrick, 2015)'
_diffrn_ambient_environment N~2~
_diffrn_ambient_temperature 179.99(10)
_diffrn_detector 'CCD plate'
_diffrn_measured_fraction_theta_full 0.999
_diffrn_measured_fraction_theta_max 0.999
_diffrn_measurement_details
;
List of Runs (angles in degrees, time in seconds):

  # Type    Start    End  Width  t~exp~   \w     \q     \k     \f   Frames
--------------------------------------------------------------------------
  1  \w    -32.00  31.00   0.50   37.00    --   -1.40 -82.00   0.00  126
  2  \w      3.00  84.00   0.50   37.00    --    1.60  19.00 120.00  162
  3  \w    -88.00  19.00   0.50   37.00    --    1.60 -37.00 -30.00  214
  4  \w    -82.00 -57.00   0.50   37.00    --    1.60 -37.00  60.00   50
  5  \w    -10.00  21.00   0.50   37.00    --    1.60 -37.00  60.00   62
  6  \w     26.00  54.00   0.50   37.00    --    1.60  19.00  90.00   56
  7  \w     26.00  51.00   0.50   37.00    --    1.60  37.00-180.00   50
;
_diffrn_measurement_device 'four-circle diffractometer'
_diffrn_measurement_device_type 'XtaLAB AFC12 (RINC): Kappa single'
_diffrn_measurement_method '\w scans'
_diffrn_orient_matrix_type 'CrysAlisPro convention (1999,Acta A55,543-557)'
_diffrn_orient_matrix_UB_11 -0.0346980000
_diffrn_orient_matrix_UB_12 0.0115094000
_diffrn_orient_matrix_UB_13 -0.0073316000
_diffrn_orient_matrix_UB_21 -0.0101544000
_diffrn_orient_matrix_UB_22 -0.0196649000
_diffrn_orient_matrix_UB_23 0.0264924000
_diffrn_orient_matrix_UB_31 0.0078631000
_diffrn_orient_matrix_UB_32 0.0256729000
_diffrn_orient_matrix_UB_33 0.0236917000
_diffrn_radiation_monochromator graphite
_diffrn_radiation_probe x-ray
_diffrn_radiation_type MoK\a
_diffrn_radiation_wavelength 0.71073
_diffrn_reflns_av_R_equivalents 0.1773
_diffrn_reflns_av_unetI/netI 0.1015
_diffrn_reflns_Laue_measured_fraction_full 0.999
_diffrn_reflns_Laue_measured_fraction_max 0.999
_diffrn_reflns_limit_h_max 23
_diffrn_reflns_limit_h_min -23
_diffrn_reflns_limit_k_max 25
_diffrn_reflns_limit_k_min -25
_diffrn_reflns_limit_l_max 24
_diffrn_reflns_limit_l_min -24
_diffrn_reflns_number 96966
_diffrn_reflns_point_group_measured_fraction_full 0.999
_diffrn_reflns_point_group_measured_fraction_max 0.999
_diffrn_reflns_theta_full 25.242
_diffrn_reflns_theta_max 26.022
_diffrn_reflns_theta_min 2.230
_diffrn_source 'fine-focus sealed X-ray tube'
_diffrn_source_type 'Enhance (Mo) X-ray Source'
_exptl_absorpt_coefficient_mu 0.152
_exptl_absorpt_correction_T_max 1.00000
_exptl_absorpt_correction_T_min 0.47099
_exptl_absorpt_correction_type multi-scan
_exptl_absorpt_process_details
;
CrysAlisPro 1.171.39.29a (Rigaku Oxford Diffraction, 2015)
Empirical absorption correction using spherical harmonics,
 implemented in SCALE3 ABSPACK scaling algorithm.
;
_exptl_crystal_colour colourless
_exptl_crystal_colour_primary colourless
_exptl_crystal_density_diffrn 1.074
_exptl_crystal_description needle
_exptl_crystal_F_000 2784
_exptl_crystal_size_max 0.1
_exptl_crystal_size_mid 0.01
_exptl_crystal_size_min 0.01
_refine_diff_density_max 0.396
_refine_diff_density_min -0.400
_refine_diff_density_rms 0.065
_refine_ls_extinction_method none
_refine_ls_goodness_of_fit_ref 1.058
_refine_ls_hydrogen_treatment constr
_refine_ls_matrix_type full
_refine_ls_number_parameters 945
_refine_ls_number_reflns 15364
_refine_ls_number_restraints 599
_refine_ls_restrained_S_all 1.052
_refine_ls_R_factor_all 0.1566
_refine_ls_R_factor_gt 0.0897
_refine_ls_shift/su_max 0.001
_refine_ls_shift/su_mean 0.000
_refine_ls_structure_factor_coef Fsqd
_refine_ls_weighting_details 'w=1/[\s^2^(Fo^2^)+(0.0734P)^2^+8.0955P] where P=(Fo^2^+2Fc^2^)/3'
_refine_ls_weighting_scheme calc
_refine_ls_wR_factor_gt 0.1803
_refine_ls_wR_factor_ref 0.2124
_reflns_Friedel_coverage 0.000
_reflns_number_gt 8869
_reflns_number_total 15364
_reflns_threshold_expression 'I > 2\s(I)'
_cod_data_source_file ja0c02522_si_005.cif
_cod_data_source_block exp_3940
_cod_database_code 4134756
_shelx_shelxl_version_number 2018/3
_chemical_oxdiff_formula 'C H O'
_shelx_space_group_comment
;
The symmetry employed for this shelxl refinement is uniquely defined
by the following loop, which should always be used as a source of
symmetry information in preference to the above space-group names.
They are only intended as comments.
;
_reflns_odcompleteness_completeness 99.87
_reflns_odcompleteness_iscentric 1
_reflns_odcompleteness_theta 27.42
_olex2_refinement_description
;
1. Fixed Uiso
 At 1.2 times of:
  All C(H) groups, All C(H,H) groups, All C(H,H,H,H) groups
 At 1.5 times of:
  All C(H,H,H) groups
2. Restrained distances
 C187-C63 \\sim C52-C69
 with sigma of 0.02
 C187-C55 \\sim C52-C61
 with sigma of 0.02
 C187-C66 \\sim C52-C49
 with sigma of 0.02
 C187-C96 \\sim C52-C36
 with sigma of 0.02
 C187-C65 \\sim C52-C40
 with sigma of 0.02
 C96-C65 \\sim C36-C40
 with sigma of 0.02
 C63-C55 \\sim C69-C61
 with sigma of 0.02
 C63-C66 \\sim C69-C49
 with sigma of 0.02
 C55-C66 \\sim C61-C49
 with sigma of 0.02
 Si13-C187 \\sim Si35-C52
 with sigma of 0.02
 Si13-C96 \\sim Si35-C36
 with sigma of 0.02
 Si13-C65 \\sim Si35-C40
 with sigma of 0.02
 Si13-C63 \\sim Si35-C69
 with sigma of 0.02
 Si13-C55 \\sim Si35-C61
 with sigma of 0.02
 Si13-C66 \\sim Si35-C49
 with sigma of 0.02
 Si13-O129 \\sim Si35-O129
 with sigma of 0.02
 O129-C187 \\sim O129-C52
 with sigma of 0.02
 O129-C96 \\sim O129-C36
 with sigma of 0.02
 O129-C65 \\sim O129-C40
 with sigma of 0.02
 C1-Si11 \\sim Si11-C1 \\sim C5-Si11 \\sim Si11-C1 \\sim C2-Si11 \\sim Si11-C6
 with sigma of 0.02
 C241-C86 \\sim C241-C86A
 with sigma of 0.02
 C241-C97 \\sim C241-C97A
 with sigma of 0.02
 C241-C73 \\sim C241-C73A
 with sigma of 0.02
3. Uiso/Uaniso restraints and constraints
Si13 \\sim C187 \\sim C96 \\sim C63 \\sim C55 \\sim C65 \\sim C66 \\sim C61
\\sim C52 \\sim C69 \\sim C49 \\sim Si35 \\sim C36 \\sim C40: within 2.5A with
sigma of 0.01 and sigma for terminal atoms of 0.02
C254 \\sim C79 \\sim C1 \\sim C60 \\sim C20 \\sim C211 \\sim C4 \\sim Si16
\\sim C78 \\sim C28 \\sim C32 \\sim C255: within 2.5A with sigma of 0.01 and
sigma for terminal atoms of 0.02
Si11 \\sim C1 \\sim C3 \\sim C54B \\sim C2 \\sim C93B \\sim C7 \\sim C254 \\sim
C79 \\sim C5 \\sim C54A \\sim C93A \\sim C6: within 2.5A with sigma of 0.01 and
sigma for terminal atoms of 0.02
C73 \\sim C73A \\sim C241 \\sim C86 \\sim C86A \\sim C97 \\sim C97A: within
2.5A with sigma of 0.01 and sigma for terminal atoms of 0.02
Uanis(C97A) \\sim Ueq, Uanis(C97) \\sim Ueq, Uanis(C86A) \\sim Ueq, Uanis(C86)
\\sim Ueq, Uanis(C73A) \\sim Ueq, Uanis(C73) \\sim Ueq: with sigma of 0.05 and
sigma for terminal atoms of 0.05
4. Same fragment restrains
{C78, C4, C32} sigma for 1-2: 0.02, 1-3: 0.02
as
{C28, C255, C78}
{C5, C54A, C6, C93A, C1, C79} sigma for 1-2: 0.02, 1-3: 0.02
as
{C3, C54B, C2, C93B, C7, C254}
5. Others
 Sof(C61)=Sof(H61A)=Sof(H61B)=Sof(H61C)=Sof(C52)=Sof(C69)=Sof(H69A)=Sof(H69B)=
 Sof(H69C)=Sof(C49)=Sof(H49A)=Sof(H49B)=Sof(H49C)=Sof(Si35)=Sof(C36)=Sof(H36A)=
 Sof(H36B)=Sof(H36C)=Sof(C40)=Sof(H40A)=Sof(H40B)=Sof(H40C)=1-FVAR(1)
 Sof(Si13)=Sof(C187)=Sof(C96)=Sof(H96A)=Sof(H96B)=Sof(H96C)=Sof(C63)=Sof(H63A)=
 Sof(H63B)=Sof(H63C)=Sof(C55)=Sof(H55A)=Sof(H55B)=Sof(H55C)=Sof(C65)=Sof(H65A)=
 Sof(H65B)=Sof(H65C)=Sof(C66)=Sof(H66A)=Sof(H66B)=Sof(H66C)=FVAR(1)
 Sof(H21H)=Sof(H21I)=Sof(C60)=Sof(H60A)=Sof(H60B)=Sof(H60C)=1-FVAR(2)
 Sof(H21F)=Sof(H21G)=Sof(C20)=Sof(H20K)=Sof(H20L)=Sof(H20M)=FVAR(2)
 Sof(C28)=Sof(H28A)=Sof(H28B)=Sof(H28C)=Sof(C255)=Sof(H25D)=Sof(H25E)=
 Sof(H25F)=1-FVAR(3)
 Sof(C78)=Sof(H78A)=Sof(H78B)=Sof(H78C)=Sof(C32)=Sof(H32A)=Sof(H32B)=Sof(H32C)=
 FVAR(3)
 Sof(C1)=Sof(H1A)=Sof(H1B)=Sof(C79)=Sof(H79A)=Sof(H79B)=Sof(H79C)=Sof(C5)=
 Sof(H5A)=Sof(H5B)=Sof(C54A)=Sof(H54D)=Sof(H54E)=Sof(H54F)=Sof(C93A)=Sof(H93D)=
 Sof(H93E)=Sof(H93F)=Sof(C6)=Sof(H6A)=Sof(H6B)=1-FVAR(4)
 Sof(C3)=Sof(H3A)=Sof(H3B)=Sof(C54B)=Sof(H54A)=Sof(H54B)=Sof(H54C)=Sof(C2)=
 Sof(H2A)=Sof(H2B)=Sof(C93B)=Sof(H93A)=Sof(H93B)=Sof(H93C)=Sof(C7)=Sof(H7A)=
 Sof(H7B)=Sof(C254)=Sof(H25A)=Sof(H25B)=Sof(H25C)=FVAR(4)
 Sof(C97A)=Sof(H97D)=Sof(H97E)=Sof(H97F)=Sof(C73A)=Sof(H73D)=Sof(H73E)=
 Sof(H73F)=Sof(C86A)=Sof(H86D)=Sof(H86E)=Sof(H86F)=1-FVAR(5)
 Sof(C86)=Sof(H86A)=Sof(H86B)=Sof(H86C)=Sof(C97)=Sof(H97A)=Sof(H97B)=Sof(H97C)=
 Sof(C73)=Sof(H73A)=Sof(H73B)=Sof(H73C)=FVAR(5)
6.a Ternary CH refined with riding coordinates:
 C153(H153), C132(H132), C156(H156), C150(H150), C161(H161), C151(H151)
6.b Secondary CH2 refined with riding coordinates:
 C164(H16C,H16D), C159(H15A,H15B), C158(H15C,H15D), C145(H14A,H14B), C169(H16A,
 H16B), C128(H12A,H12B), C148(H14C,H14D), C119(H11A,H11B), C181(H18D,H18E),
 C246(H24A,H24B), C205(H20D,H20E), C201(H20F,H20G), C217(H21A,H21B), C192(H19A,
 H19B), C211(H21H,H21I), C211(H21F,H21G), C240(H24C,H24D), C1(H1A,H1B),
 C220(H22D,H22E), C3(H3A,H3B), C2(H2A,H2B), C7(H7A,H7B), C5(H5A,H5B), C6(H6A,
 H6B)
6.c Me refined with riding coordinates:
 C28(H28A,H28B,H28C), C255(H25D,H25E,H25F), C78(H78A,H78B,H78C), C234(H23A,
 H23B,H23C), C54B(H54A,H54B,H54C), C93B(H93A,H93B,H93C), C254(H25A,H25B,H25C),
 C86(H86A,H86B,H86C), C96(H96A,H96B,H96C), C89(H89A,H89B,H89C), C97(H97A,H97B,
 H97C), C73(H73A,H73B,H73C), C79(H79A,H79B,H79C), C60(H60A,H60B,H60C), C63(H63A,
 H63B,H63C), C55(H55A,H55B,H55C), C65(H65A,H65B,H65C), C32(H32A,H32B,H32C),
 C66(H66A,H66B,H66C), C61(H61A,H61B,H61C), C69(H69A,H69B,H69C), C49(H49A,H49B,
 H49C), C36(H36A,H36B,H36C), C40(H40A,H40B,H40C), C20(H20K,H20L,H20M),
 C54A(H54D,H54E,H54F), C93A(H93D,H93E,H93F), C97A(H97D,H97E,H97F), C73A(H73D,
 H73E,H73F), C86A(H86D,H86E,H86F)
6.d Aromatic/amide H refined with riding coordinates:
 C172(H172), C212(H212)
6.e Idealised Me refined as rotating group:
 C222(H22A,H22B,H22C), C214(H21J,H21K,H21L), C183(H18A,H18B,H18C), C218(H21C,
 H21D,H21E), C242(H24E,H24F,H24G), C206(H20A,H20B,H20C), C207(H20H,H20I,H20J),
 C114(H11C,H11D,H11E), C100(H10A,H10B,H10C), C109(H10D,H10E,H10F), C98(H98A,
 H98B,H98C), C4(H4A,H4B,H4C)
;
_olex2_submission_special_instructions 'No special instructions were received'
_oxdiff_exptl_absorpt_empirical_details
;
Empirical correction (ABSPACK) includes:
- Absorption correction using spherical harmonics
- Frame scaling
;
_oxdiff_exptl_absorpt_empirical_full_max 1.665
_oxdiff_exptl_absorpt_empirical_full_min 0.564

loop_
_space_group_symop_operation_xyz
'x, y, z'
'-x+1/2, y+1/2, -z+1/2'
'-x, -y, -z'
'x-1/2, -y-1/2, z-1/2'

loop_
_atom_site_label
_atom_site_type_symbol
_atom_site_fract_x
_atom_site_fract_y
_atom_site_fract_z
_atom_site_U_iso_or_equiv
_atom_site_adp_type
_atom_site_occupancy
_atom_site_site_symmetry_order
_atom_site_calc_flag
_atom_site_refinement_flags_posn
_atom_site_refinement_flags_adp
_atom_site_refinement_flags_occupancy
_atom_site_disorder_assembly
_atom_site_disorder_group
Si17 Si 0.62109(5) 0.25264(6) 0.42144(7) 0.0401(3) Uani 1 1 d . . . . .
Si14 Si 0.41563(7) 0.21830(6) 1.14920(6) 0.0432(3) Uani 1 1 d . . . . .
Si15 Si 0.20772(6) 0.45030(6) 0.17282(7) 0.0437(3) Uani 1 1 d . . . . .
Si11 Si 0.59403(6) 0.27314(6) 0.86154(7) 0.0491(3) Uani 1 1 d D U . . .
Si16 Si 0.36051(8) 0.16314(6) 0.63914(7) 0.0527(4) Uani 1 1 d . U . . .
Si13 Si 0.16946(7) 0.44794(7) 0.65693(8) 0.0424(4) Uani 0.830(3) 1 d D U P A 1
O144 O 0.54872(12) 0.27094(13) 0.45277(14) 0.0361(6) Uani 1 1 d . . . . .
O125 O 0.53312(13) 0.29719(13) 0.90733(14) 0.0375(7) Uani 1 1 d . . . . .
O167 O 0.24592(14) 0.45602(13) 0.25116(15) 0.0423(7) Uani 1 1 d . . . . .
O129 O 0.24284(15) 0.47410(15) 0.70183(16) 0.0525(8) Uani 1 1 d D . . . .
O157 O 0.4170(2) 0.30313(17) 0.69742(17) 0.0669(10) Uani 1 1 d . . . . .
O137 O 0.4431(2) 0.36989(17) 1.17165(16) 0.0661(10) Uani 1 1 d . . . . .
C162 C 0.44314(19) 0.28369(19) 1.0149(2) 0.0332(9) Uani 1 1 d . . . . .
C163 C 0.44813(18) 0.33531(18) 0.4562(2) 0.0320(9) Uani 1 1 d . . . . .
C133 C 0.44070(18) 0.37278(18) 0.9210(2) 0.0311(9) Uani 1 1 d . . . . .
C164 C 0.3999(2) 0.20166(18) 0.4707(2) 0.0343(9) Uani 1 1 d . . . . .
H16C H 0.351835 0.215567 0.459375 0.041 Uiso 1 1 calc R . . . .
H16D H 0.399987 0.155378 0.479084 0.041 Uiso 1 1 calc R . . . .
C153 C 0.40341(19) 0.42231(18) 0.3777(2) 0.0352(9) Uani 1 1 d . . . . .
H153 H 0.431403 0.402735 0.344996 0.042 Uiso 1 1 calc R . . . .
C135 C 0.43946(18) 0.35381(19) 0.9949(2) 0.0344(9) Uani 1 1 d . . . . .
C120 C 0.4469(2) 0.2809(2) 1.0925(2) 0.0384(10) Uani 1 1 d . . . . .
C168 C 0.44106(18) 0.30768(19) 0.5260(2) 0.0352(9) Uani 1 1 d . . . . .
C132 C 0.48022(17) 0.28149(18) 0.4158(2) 0.0317(9) Uani 1 1 d . . . . .
H132 H 0.484850 0.297144 0.369694 0.038 Uiso 1 1 calc R . . . .
C149 C 0.43233(19) 0.23623(19) 0.5335(2) 0.0348(9) Uani 1 1 d . . . . .
C156 C 0.40330(19) 0.44287(19) 0.8248(2) 0.0352(9) Uani 1 1 d . . . . .
H156 H 0.420232 0.408144 0.797308 0.042 Uiso 1 1 calc R . . . .
C155 C 0.37213(18) 0.40767(19) 0.8824(2) 0.0330(9) Uani 1 1 d . . . . .
C159 C 0.4977(2) 0.39601(19) 0.4617(2) 0.0408(10) Uani 1 1 d . . . . .
H15A H 0.514870 0.404624 0.509189 0.049 Uiso 1 1 calc R . . . .
H15B H 0.537347 0.387982 0.437273 0.049 Uiso 1 1 calc R . . . .
C150 C 0.46128(18) 0.31124(18) 0.8821(2) 0.0326(9) Uani 1 1 d . . . . .
H150 H 0.457446 0.320769 0.833139 0.039 Uiso 1 1 calc R . . . .
C134 C 0.4254(2) 0.2906(2) 0.6385(2) 0.0485(11) Uani 1 1 d . . . . .
C138 C 0.3500(2) 0.46520(19) 0.3334(2) 0.0397(10) Uani 1 1 d . . . . .
C139 C 0.4201(2) 0.2241(2) 0.6067(2) 0.0404(10) Uani 1 1 d . . . . .
C158 C 0.44106(19) 0.21657(18) 0.4109(2) 0.0339(9) Uani 1 1 d . . . . .
H15C H 0.408943 0.216205 0.368886 0.041 Uiso 1 1 calc R . . . .
H15D H 0.474597 0.182087 0.407819 0.041 Uiso 1 1 calc R . . . .
C172 C 0.4408(2) 0.3369(2) 0.5862(2) 0.0447(11) Uani 1 1 d . . . . .
H172 H 0.449282 0.380766 0.593965 0.054 Uiso 1 1 calc R . . . .
C161 C 0.3043(2) 0.41983(19) 0.2853(2) 0.0363(9) Uani 1 1 d . . . . .
H161 H 0.332239 0.404526 0.250349 0.044 Uiso 1 1 calc R . . . .
C123 C 0.37589(19) 0.36396(19) 0.4157(2) 0.0344(9) Uani 1 1 d . . . . .
C145 C 0.49643(19) 0.42772(19) 0.9164(2) 0.0376(10) Uani 1 1 d . . . . .
H14A H 0.505175 0.450345 0.959731 0.045 Uiso 1 1 calc R . . . .
H14B H 0.539984 0.408870 0.906411 0.045 Uiso 1 1 calc R . . . .
C169 C 0.4191(2) 0.24986(19) 0.8930(2) 0.0364(9) Uani 1 1 d . . . . .
H16A H 0.374951 0.252341 0.863666 0.044 Uiso 1 1 calc R . . . .
H16B H 0.444264 0.212798 0.878341 0.044 Uiso 1 1 calc R . . . .
C127 C 0.4437(2) 0.3510(2) 1.1131(2) 0.0453(11) Uani 1 1 d . . . . .
C128 C 0.4046(3) 0.2381(2) 0.9649(2) 0.0497(12) Uani 1 1 d . . . . .
H12A H 0.354898 0.242645 0.966778 0.060 Uiso 1 1 calc R . . . .
H12B H 0.417631 0.194028 0.977815 0.060 Uiso 1 1 calc R . . . .
C148 C 0.6197(2) 0.1677(2) 0.3894(2) 0.0457(11) Uani 1 1 d . . . . .
H14C H 0.580060 0.162795 0.354371 0.055 Uiso 1 1 calc R . . . .
H14D H 0.661531 0.160501 0.367960 0.055 Uiso 1 1 calc R . . . .
C151 C 0.2939(2) 0.4383(2) 0.7459(2) 0.0424(10) Uani 1 1 d . . . . .
H151 H 0.312893 0.404807 0.718322 0.051 Uiso 1 1 calc R . . . .
C119 C 0.4895(2) 0.2048(2) 0.5814(2) 0.0453(11) Uani 1 1 d . . . . .
H11A H 0.530538 0.230460 0.596902 0.054 Uiso 1 1 calc R . . . .
H11B H 0.498333 0.159075 0.575216 0.054 Uiso 1 1 calc R . . . .
C181 C 0.3351(2) 0.3218(2) 0.3604(2) 0.0444(11) Uani 1 1 d . . . . .
H18D H 0.314684 0.285248 0.381566 0.053 Uiso 1 1 calc R . . . .
H18E H 0.366582 0.305061 0.330020 0.053 Uiso 1 1 calc R . . . .
C245 C 0.3537(2) 0.4837(2) 0.7729(2) 0.0422(10) Uani 1 1 d . . . . .
C246 C 0.31286(19) 0.3648(2) 0.8484(2) 0.0456(11) Uani 1 1 d . . . . .
H24A H 0.332058 0.331131 0.822025 0.055 Uiso 1 1 calc R . . . .
H24B H 0.289523 0.344051 0.883386 0.055 Uiso 1 1 calc R . . . .
C205 C 0.2770(2) 0.3614(2) 0.3189(2) 0.0476(11) Uani 1 1 d . . . . .
H20D H 0.252245 0.333912 0.284084 0.057 Uiso 1 1 calc R . . . .
H20E H 0.244025 0.375453 0.349085 0.057 Uiso 1 1 calc R . . . .
C201 C 0.4563(2) 0.4537(2) 0.4307(3) 0.0511(12) Uani 1 1 d . . . . .
H20F H 0.433708 0.476528 0.464792 0.061 Uiso 1 1 calc R . . . .
H20G H 0.485971 0.483635 0.409743 0.061 Uiso 1 1 calc R . . . .
C241 C 0.1362(2) 0.5118(2) 0.1682(3) 0.0540(12) Uani 1 1 d D U . . .
C217 C 0.2600(2) 0.4048(2) 0.8015(2) 0.0535(13) Uani 1 1 d . . . . .
H21A H 0.223063 0.376621 0.780678 0.064 Uiso 1 1 calc R . . . .
H21B H 0.239144 0.436987 0.828395 0.064 Uiso 1 1 calc R . . . .
C192 C 0.5111(2) 0.2665(3) 1.0556(2) 0.0556(13) Uani 1 1 d . . . . .
H19A H 0.548101 0.298533 1.058987 0.067 Uiso 1 1 calc R . . . .
H19B H 0.526648 0.221929 1.054277 0.067 Uiso 1 1 calc R . . . .
C211 C 0.6357(2) 0.3090(2) 0.3512(3) 0.0618(14) Uani 1 1 d . U . . .
H21H H 0.590800 0.318488 0.325130 0.074 Uiso 0.39(5) 1 calc R . P B 2
H21I H 0.653780 0.349372 0.371535 0.074 Uiso 0.39(5) 1 calc R . P B 2
H21F H 0.599079 0.303214 0.313229 0.074 Uiso 0.61(5) 1 calc R . P B 1
H21G H 0.633492 0.353351 0.367137 0.074 Uiso 0.61(5) 1 calc R . P B 1
C222 C 0.3429(3) 0.4531(3) 0.9340(3) 0.0618(14) Uani 1 1 d . . . . .
H22A H 0.329790 0.428069 0.971372 0.093 Uiso 1 1 calc GR . . . .
H22B H 0.302818 0.475521 0.911775 0.093 Uiso 1 1 calc GR . . . .
H22C H 0.378047 0.483967 0.951077 0.093 Uiso 1 1 calc GR . . . .
C212 C 0.4410(3) 0.3898(2) 1.0509(2) 0.0516(12) Uani 1 1 d . . . . .
H212 H 0.440505 0.434812 1.050537 0.062 Uiso 1 1 calc R . . . .
C214 C 0.3041(3) 0.5082(2) 0.3743(3) 0.0689(16) Uani 1 1 d . . . . .
H21J H 0.267563 0.482375 0.389240 0.103 Uiso 1 1 calc GR . . . .
H21K H 0.284001 0.542642 0.345681 0.103 Uiso 1 1 calc GR . . . .
H21L H 0.332360 0.526071 0.413425 0.103 Uiso 1 1 calc GR . . . .
C183 C 0.4817(3) 0.2140(3) 1.2261(2) 0.0638(14) Uani 1 1 d . . . . .
H18A H 0.526430 0.203733 1.212513 0.096 Uiso 1 1 calc GR . . . .
H18B H 0.468661 0.180938 1.256258 0.096 Uiso 1 1 calc GR . . . .
H18C H 0.484228 0.254960 1.249182 0.096 Uiso 1 1 calc GR . . . .
C240 C 0.6891(2) 0.2634(2) 0.4967(3) 0.0615(14) Uani 1 1 d . . . . .
H24C H 0.681136 0.231917 0.531394 0.074 Uiso 1 1 calc R . . . .
H24D H 0.734491 0.254544 0.482764 0.074 Uiso 1 1 calc R . . . .
C1 C 0.5699(13) 0.1916(7) 0.8254(12) 0.057(3) Uani 0.36(3) 1 d D U P C 2
H1A H 0.524109 0.195042 0.799142 0.069 Uiso 0.36(3) 1 calc R . P C 2
H1B H 0.602469 0.180806 0.793523 0.069 Uiso 0.36(3) 1 calc R . P C 2
C28 C 0.2858(14) 0.2023(14) 0.6587(19) 0.070(5) Uani 0.30(3) 1 d D U P D 2
H28A H 0.298784 0.241058 0.684007 0.105 Uiso 0.30(3) 1 calc R . P D 2
H28B H 0.256612 0.213161 0.617222 0.105 Uiso 0.30(3) 1 calc R . P D 2
H28C H 0.260780 0.174130 0.685794 0.105 Uiso 0.30(3) 1 calc R . P D 2
C255 C 0.4176(19) 0.1421(15) 0.7313(14) 0.068(6) Uani 0.30(3) 1 d D U P D 2
H25D H 0.459852 0.120332 0.723676 0.102 Uiso 0.30(3) 1 calc R . P D 2
H25E H 0.429011 0.181568 0.755995 0.102 Uiso 0.30(3) 1 calc R . P D 2
H25F H 0.390855 0.114678 0.757335 0.102 Uiso 0.30(3) 1 calc R . P D 2
C78 C 0.2685(6) 0.1996(6) 0.6243(9) 0.071(3) Uani 0.70(3) 1 d D U P D 1
H78A H 0.256844 0.209744 0.576715 0.106 Uiso 0.70(3) 1 calc R . P D 1
H78B H 0.235576 0.168906 0.637795 0.106 Uiso 0.70(3) 1 calc R . P D 1
H78C H 0.267180 0.238367 0.650934 0.106 Uiso 0.70(3) 1 calc R . P D 1
C218 C 0.3941(3) 0.5009(3) 0.7127(3) 0.0658(15) Uani 1 1 d . . . . .
H21C H 0.430287 0.531500 0.727770 0.099 Uiso 1 1 calc GR . . . .
H21D H 0.362696 0.519637 0.676335 0.099 Uiso 1 1 calc GR . . . .
H21E H 0.414576 0.462440 0.696560 0.099 Uiso 1 1 calc GR . . . .
C187 C 0.1549(3) 0.5057(3) 0.5832(3) 0.0456(12) Uani 0.830(3) 1 d D U P A 1
C234 C 0.6156(3) 0.1152(2) 0.4430(3) 0.0676(15) Uani 1 1 d . . . . .
H23A H 0.615191 0.073384 0.421591 0.101 Uiso 1 1 calc R . . . .
H23B H 0.655357 0.118354 0.477367 0.101 Uiso 1 1 calc R . . . .
H23C H 0.573679 0.120654 0.463743 0.101 Uiso 1 1 calc R . . . .
C242 C 0.3900(3) 0.5089(2) 0.2898(3) 0.0662(15) Uani 1 1 d . . . . .
H24E H 0.416426 0.540033 0.318584 0.099 Uiso 1 1 calc GR . . . .
H24F H 0.357686 0.531051 0.256749 0.099 Uiso 1 1 calc GR . . . .
H24G H 0.421108 0.483159 0.266724 0.099 Uiso 1 1 calc GR . . . .
C220 C 0.4691(2) 0.4748(2) 0.8603(3) 0.0594(14) Uani 1 1 d . . . . .
H22D H 0.503004 0.481141 0.828620 0.071 Uiso 1 1 calc R . . . .
H22E H 0.458457 0.516356 0.879365 0.071 Uiso 1 1 calc R . . . .
C3 C 0.6781(6) 0.2893(7) 0.9172(6) 0.065(3) Uani 0.64(3) 1 d D U P C 1
H3A H 0.681773 0.259596 0.955617 0.078 Uiso 0.64(3) 1 calc R . P C 1
H3B H 0.716317 0.279884 0.891267 0.078 Uiso 0.64(3) 1 calc R . P C 1
C54B C 0.6868(9) 0.3576(8) 0.9446(9) 0.090(4) Uani 0.64(3) 1 d D U P C 1
H54A H 0.731133 0.361467 0.972409 0.136 Uiso 0.64(3) 1 calc R . P C 1
H54B H 0.684740 0.387451 0.907081 0.136 Uiso 0.64(3) 1 calc R . P C 1
H54C H 0.650128 0.367122 0.971559 0.136 Uiso 0.64(3) 1 calc R . P C 1
C2 C 0.5886(7) 0.3229(6) 0.7823(6) 0.055(2) Uani 0.64(3) 1 d D U P C 1
H2A H 0.542518 0.316868 0.757171 0.066 Uiso 0.64(3) 1 calc R . P C 1
H2B H 0.592339 0.368103 0.795720 0.066 Uiso 0.64(3) 1 calc R . P C 1
C93B C 0.6422(9) 0.3100(9) 0.7333(8) 0.067(4) Uani 0.64(3) 1 d D U P C 1
H93A H 0.633850 0.338630 0.694777 0.101 Uiso 0.64(3) 1 calc R . P C 1
H93B H 0.688305 0.317387 0.756550 0.101 Uiso 0.64(3) 1 calc R . P C 1
H93C H 0.638285 0.265947 0.717847 0.101 Uiso 0.64(3) 1 calc R . P C 1
C7 C 0.5879(7) 0.1861(4) 0.8387(7) 0.056(2) Uani 0.64(3) 1 d D U P C 1
H7A H 0.544398 0.178780 0.809302 0.068 Uiso 0.64(3) 1 calc R . P C 1
H7B H 0.625688 0.175399 0.812687 0.068 Uiso 0.64(3) 1 calc R . P C 1
C254 C 0.5910(8) 0.1402(7) 0.8998(9) 0.073(4) Uani 0.64(3) 1 d D U P C 1
H25A H 0.587525 0.096221 0.883842 0.110 Uiso 0.64(3) 1 calc R . P C 1
H25B H 0.634449 0.146013 0.928686 0.110 Uiso 0.64(3) 1 calc R . P C 1
H25C H 0.553036 0.149399 0.925296 0.110 Uiso 0.64(3) 1 calc R . P C 1
C206 C 0.3303(2) 0.2435(3) 1.1743(3) 0.0605(14) Uani 1 1 d . . . . .
H20A H 0.335428 0.284522 1.197399 0.091 Uiso 1 1 calc GR . . . .
H20B H 0.314628 0.211675 1.204330 0.091 Uiso 1 1 calc GR . . . .
H20C H 0.296801 0.247510 1.134212 0.091 Uiso 1 1 calc GR . . . .
C207 C 0.1681(3) 0.3682(2) 0.1547(3) 0.0726(16) Uani 1 1 d . . . . .
H20H H 0.204523 0.336459 0.155927 0.109 Uiso 1 1 calc GR . . . .
H20I H 0.141189 0.368277 0.110345 0.109 Uiso 1 1 calc GR . . . .
H20J H 0.138402 0.357945 0.188695 0.109 Uiso 1 1 calc GR . . . .
C114 C 0.3269(2) 0.3816(3) 0.4685(2) 0.0605(14) Uani 1 1 d . . . . .
H11C H 0.317479 0.343563 0.493819 0.091 Uiso 1 1 calc GR . . . .
H11D H 0.283957 0.398373 0.445333 0.091 Uiso 1 1 calc GR . . . .
H11E H 0.348693 0.413711 0.499261 0.091 Uiso 1 1 calc GR . . . .
C100 C 0.3270(3) 0.5464(2) 0.8009(3) 0.0656(15) Uani 1 1 d . . . . .
H10A H 0.291587 0.536637 0.829396 0.098 Uiso 1 1 calc GR . . . .
H10B H 0.307631 0.573380 0.763616 0.098 Uiso 1 1 calc GR . . . .
H10C H 0.364859 0.568624 0.827327 0.098 Uiso 1 1 calc GR . . . .
C86 C 0.0905(11) 0.5099(12) 0.0990(7) 0.070(4) Uani 0.67(4) 1 d D U P E 1
H86A H 0.119156 0.515503 0.063087 0.106 Uiso 0.67(4) 1 calc R . P E 1
H86B H 0.067021 0.468909 0.093600 0.106 Uiso 0.67(4) 1 calc R . P E 1
H86C H 0.056611 0.544075 0.096855 0.106 Uiso 0.67(4) 1 calc R . P E 1
C109 C 0.4064(4) 0.1373(2) 1.1076(3) 0.0761(18) Uani 1 1 d . . . . .
H10D H 0.368886 0.138370 1.070692 0.114 Uiso 1 1 calc GR . . . .
H10E H 0.396478 0.105445 1.140545 0.114 Uiso 1 1 calc GR . . . .
H10F H 0.449021 0.126174 1.090187 0.114 Uiso 1 1 calc GR . . . .
C98 C 0.2707(3) 0.4661(3) 0.1120(3) 0.0836(19) Uani 1 1 d . . . . .
H98A H 0.293035 0.507062 0.122456 0.125 Uiso 1 1 calc GR . . . .
H98B H 0.246585 0.467123 0.066349 0.125 Uiso 1 1 calc GR . . . .
H98C H 0.305145 0.432417 0.115592 0.125 Uiso 1 1 calc GR . . . .
C96 C 0.0967(3) 0.4524(4) 0.7103(3) 0.0640(18) Uani 0.830(3) 1 d D U P A 1
H96A H 0.054426 0.437270 0.684192 0.096 Uiso 0.830(3) 1 calc R . P A 1
H96B H 0.107462 0.425790 0.750114 0.096 Uiso 0.830(3) 1 calc R . P A 1
H96C H 0.090635 0.496431 0.723952 0.096 Uiso 0.830(3) 1 calc R . P A 1
C89 C 0.6901(3) 0.3302(3) 0.5277(4) 0.100(2) Uani 1 1 d . . . . .
H89A H 0.726060 0.332436 0.566013 0.149 Uiso 1 1 calc R . . . .
H89B H 0.699117 0.361681 0.494135 0.149 Uiso 1 1 calc R . . . .
H89C H 0.645715 0.339034 0.542807 0.149 Uiso 1 1 calc R . . . .
C97 C 0.1743(9) 0.5777(5) 0.1809(11) 0.074(3) Uani 0.67(4) 1 d D U P E 1
H97A H 0.202379 0.576967 0.224687 0.111 Uiso 0.67(4) 1 calc R . P E 1
H97B H 0.203647 0.585031 0.145821 0.111 Uiso 0.67(4) 1 calc R . P E 1
H97C H 0.140532 0.611875 0.179964 0.111 Uiso 0.67(4) 1 calc R . P E 1
C73 C 0.0903(8) 0.5029(10) 0.2259(8) 0.071(3) Uani 0.67(4) 1 d D U P E 1
H73A H 0.119061 0.504094 0.269336 0.107 Uiso 0.67(4) 1 calc R . P E 1
H73B H 0.056399 0.537031 0.223832 0.107 Uiso 0.67(4) 1 calc R . P E 1
H73C H 0.066808 0.461865 0.220577 0.107 Uiso 0.67(4) 1 calc R . P E 1
C79 C 0.5682(14) 0.1345(11) 0.8746(14) 0.063(5) Uani 0.36(3) 1 d D U P C 2
H79A H 0.555062 0.095872 0.849081 0.095 Uiso 0.36(3) 1 calc R . P C 2
H79B H 0.613555 0.128760 0.899978 0.095 Uiso 0.36(3) 1 calc R . P C 2
H79C H 0.534823 0.143064 0.905623 0.095 Uiso 0.36(3) 1 calc R . P C 2
C60 C 0.6873(19) 0.2849(15) 0.299(2) 0.076(6) Uani 0.39(5) 1 d . U P B 2
H60A H 0.690908 0.317626 0.265337 0.113 Uiso 0.39(5) 1 calc R . P B 2
H60B H 0.732574 0.276724 0.323867 0.113 Uiso 0.39(5) 1 calc R . P B 2
H60C H 0.669392 0.245741 0.277313 0.113 Uiso 0.39(5) 1 calc R . P B 2
C63 C 0.2108(4) 0.4966(4) 0.5366(4) 0.0781(19) Uani 0.830(3) 1 d D U P A 1
H63A H 0.209776 0.452775 0.520322 0.117 Uiso 0.830(3) 1 calc R . P A 1
H63B H 0.202350 0.525685 0.498483 0.117 Uiso 0.830(3) 1 calc R . P A 1
H63C H 0.255774 0.505609 0.561545 0.117 Uiso 0.830(3) 1 calc R . P A 1
C55 C 0.1583(4) 0.5755(3) 0.6079(4) 0.0756(19) Uani 0.830(3) 1 d D U P A 1
H55A H 0.123320 0.582572 0.637536 0.113 Uiso 0.830(3) 1 calc R . P A 1
H55B H 0.203583 0.584042 0.632335 0.113 Uiso 0.830(3) 1 calc R . P A 1
H55C H 0.150159 0.604118 0.569273 0.113 Uiso 0.830(3) 1 calc R . P A 1
C65 C 0.1772(4) 0.3640(3) 0.6268(4) 0.078(2) Uani 0.830(3) 1 d D U P A 1
H65A H 0.133827 0.350871 0.601183 0.117 Uiso 0.830(3) 1 calc R . P A 1
H65B H 0.213669 0.361612 0.598072 0.117 Uiso 0.830(3) 1 calc R . P A 1
H65C H 0.188032 0.335758 0.665328 0.117 Uiso 0.830(3) 1 calc R . P A 1
C32 C 0.3813(10) 0.1447(7) 0.7273(7) 0.083(3) Uani 0.70(3) 1 d D U P D 1
H32A H 0.383002 0.183930 0.753513 0.125 Uiso 0.70(3) 1 calc R . P D 1
H32B H 0.346288 0.116482 0.741386 0.125 Uiso 0.70(3) 1 calc R . P D 1
H32C H 0.425909 0.123562 0.734715 0.125 Uiso 0.70(3) 1 calc R . P D 1
C66 C 0.0836(4) 0.4946(4) 0.5408(4) 0.084(2) Uani 0.830(3) 1 d D U P A 1
H66A H 0.047343 0.500118 0.569391 0.126 Uiso 0.830(3) 1 calc R . P A 1
H66B H 0.077181 0.525218 0.503933 0.126 Uiso 0.830(3) 1 calc R . P A 1
H66C H 0.081575 0.451414 0.522573 0.126 Uiso 0.830(3) 1 calc R . P A 1
C61 C 0.0881(12) 0.4674(14) 0.6773(12) 0.063(5) Uani 0.170(3) 1 d D U P A 2
H61A H 0.092975 0.421432 0.683295 0.094 Uiso 0.170(3) 1 calc R . P A 2
H61B H 0.111139 0.489118 0.716915 0.094 Uiso 0.170(3) 1 calc R . P A 2
H61C H 0.039541 0.478664 0.671145 0.094 Uiso 0.170(3) 1 calc R . P A 2
C52 C 0.1211(7) 0.4881(9) 0.6144(9) 0.058(3) Uani 0.170(3) 1 d D U P A 2
C69 C 0.1127(12) 0.5604(9) 0.6064(14) 0.058(4) Uani 0.170(3) 1 d D U P A 2
H69A H 0.133120 0.574397 0.567012 0.086 Uiso 0.170(3) 1 calc R . P A 2
H69B H 0.063936 0.571134 0.600635 0.086 Uiso 0.170(3) 1 calc R . P A 2
H69C H 0.135533 0.581588 0.646405 0.086 Uiso 0.170(3) 1 calc R . P A 2
C49 C 0.0804(11) 0.4544(13) 0.5520(12) 0.065(5) Uani 0.170(3) 1 d D U P A 2
H49A H 0.085530 0.408374 0.556789 0.097 Uiso 0.170(3) 1 calc R . P A 2
H49B H 0.031895 0.465677 0.549225 0.097 Uiso 0.170(3) 1 calc R . P A 2
H49C H 0.098314 0.468306 0.511212 0.097 Uiso 0.170(3) 1 calc R . P A 2
Si35 Si 0.2165(4) 0.4650(4) 0.6239(4) 0.054(2) Uani 0.170(3) 1 d D U P A 2
C36 C 0.2235(13) 0.3750(7) 0.6047(12) 0.056(5) Uani 0.170(3) 1 d D U P A 2
H36A H 0.207809 0.367352 0.557203 0.084 Uiso 0.170(3) 1 calc R . P A 2
H36B H 0.271246 0.361502 0.614917 0.084 Uiso 0.170(3) 1 calc R . P A 2
H36C H 0.195100 0.350899 0.632222 0.084 Uiso 0.170(3) 1 calc R . P A 2
C40 C 0.2611(13) 0.5118(13) 0.5633(11) 0.068(5) Uani 0.170(3) 1 d D U P A 2
H40A H 0.240597 0.502253 0.517426 0.102 Uiso 0.170(3) 1 calc R . P A 2
H40B H 0.256429 0.557176 0.572068 0.102 Uiso 0.170(3) 1 calc R . P A 2
H40C H 0.309664 0.500366 0.568576 0.102 Uiso 0.170(3) 1 calc R . P A 2
C20 C 0.7076(10) 0.2968(11) 0.3267(15) 0.071(5) Uani 0.61(5) 1 d . U P B 1
H20K H 0.714034 0.326366 0.290476 0.107 Uiso 0.61(5) 1 calc R . P B 1
H20L H 0.743905 0.303170 0.364098 0.107 Uiso 0.61(5) 1 calc R . P B 1
H20M H 0.709541 0.253105 0.310267 0.107 Uiso 0.61(5) 1 calc R . P B 1
C4 C 0.3578(3) 0.0863(2) 0.5906(3) 0.0636(14) Uani 1 1 d D U . . .
H4A H 0.333532 0.092970 0.545605 0.095 Uiso 1 1 calc GR . . . .
H4B H 0.333930 0.053973 0.613847 0.095 Uiso 1 1 calc GR . . . .
H4C H 0.404536 0.072055 0.587284 0.095 Uiso 1 1 calc GR . . . .
C5 C 0.6713(11) 0.2679(12) 0.9269(10) 0.067(3) Uani 0.36(3) 1 d D U P C 2
H5A H 0.662987 0.235753 0.960735 0.081 Uiso 0.36(3) 1 calc R . P C 2
H5B H 0.711225 0.253918 0.905379 0.081 Uiso 0.36(3) 1 calc R . P C 2
C54A C 0.6877(15) 0.3320(14) 0.9619(15) 0.087(5) Uani 0.36(3) 1 d D U P C 2
H54D H 0.728058 0.327447 0.995370 0.131 Uiso 0.36(3) 1 calc R . P C 2
H54E H 0.696872 0.363796 0.928624 0.131 Uiso 0.36(3) 1 calc R . P C 2
H54F H 0.648667 0.345643 0.983942 0.131 Uiso 0.36(3) 1 calc R . P C 2
C93A C 0.6664(12) 0.3081(16) 0.7539(14) 0.059(5) Uani 0.36(3) 1 d D U P C 2
H93D H 0.671971 0.338232 0.717932 0.088 Uiso 0.36(3) 1 calc R . P C 2
H93E H 0.708690 0.306566 0.785324 0.088 Uiso 0.36(3) 1 calc R . P C 2
H93F H 0.656520 0.265893 0.734840 0.088 Uiso 0.36(3) 1 calc R . P C 2
C6 C 0.6063(12) 0.3300(9) 0.7917(10) 0.051(3) Uani 0.36(3) 1 d D U P C 2
H6A H 0.563715 0.332177 0.759902 0.062 Uiso 0.36(3) 1 calc R . P C 2
H6B H 0.615969 0.372915 0.810467 0.062 Uiso 0.36(3) 1 calc R . P C 2
C97A C 0.1547(17) 0.5810(9) 0.1929(18) 0.068(5) Uani 0.33(4) 1 d D U P E 2
H97D H 0.175455 0.579767 0.239789 0.102 Uiso 0.33(4) 1 calc R . P E 2
H97E H 0.187018 0.599596 0.165336 0.102 Uiso 0.33(4) 1 calc R . P E 2
H97F H 0.113038 0.606816 0.189147 0.102 Uiso 0.33(4) 1 calc R . P E 2
C73A C 0.0816(13) 0.4795(19) 0.2087(18) 0.070(5) Uani 0.33(4) 1 d D U P E 2
H73D H 0.101375 0.473834 0.255514 0.105 Uiso 0.33(4) 1 calc R . P E 2
H73E H 0.041012 0.506643 0.206793 0.105 Uiso 0.33(4) 1 calc R . P E 2
H73F H 0.068551 0.438113 0.188958 0.105 Uiso 0.33(4) 1 calc R . P E 2
C86A C 0.104(2) 0.521(2) 0.0935(12) 0.069(6) Uani 0.33(4) 1 d D U P E 2
H86D H 0.090659 0.479130 0.074031 0.104 Uiso 0.33(4) 1 calc R . P E 2
H86E H 0.063254 0.547719 0.091832 0.104 Uiso 0.33(4) 1 calc R . P E 2
H86F H 0.137234 0.540500 0.068021 0.104 Uiso 0.33(4) 1 calc R . P E 2

loop_
_atom_site_aniso_label
_atom_site_aniso_U_11
_atom_site_aniso_U_22
_atom_site_aniso_U_33
_atom_site_aniso_U_23
_atom_site_aniso_U_13
_atom_site_aniso_U_12
Si17 0.0194(5) 0.0407(7) 0.0611(8) 0.0065(6) 0.0081(5) 0.0025(5)
Si14 0.0459(7) 0.0452(7) 0.0405(7) 0.0032(6) 0.0131(6) 0.0038(6)
Si15 0.0377(6) 0.0470(7) 0.0473(8) 0.0041(6) 0.0092(6) 0.0129(6)
Si11 0.0316(6) 0.0520(7) 0.0675(9) 0.0093(7) 0.0213(6) 0.0120(6)
Si16 0.0676(9) 0.0488(8) 0.0459(8) 0.0074(6) 0.0236(7) 0.0075(7)
Si13 0.0262(7) 0.0463(9) 0.0532(10) 0.0058(7) -0.0011(6) 0.0034(6)
O144 0.0165(12) 0.0422(16) 0.0498(17) -0.0036(13) 0.0048(12) -0.0008(11)
O125 0.0209(13) 0.0459(16) 0.0463(17) 0.0027(13) 0.0073(12) 0.0085(12)
O167 0.0352(15) 0.0452(17) 0.0468(17) 0.0033(14) 0.0067(13) 0.0133(13)
O129 0.0341(16) 0.061(2) 0.059(2) 0.0166(16) -0.0068(15) 0.0060(14)
O157 0.087(3) 0.075(2) 0.039(2) -0.0141(17) 0.0101(18) 0.001(2)
O137 0.098(3) 0.063(2) 0.037(2) -0.0101(17) 0.0085(18) -0.016(2)
C162 0.0245(18) 0.038(2) 0.039(2) 0.0023(18) 0.0088(17) 0.0034(17)
C163 0.0197(18) 0.032(2) 0.043(2) -0.0064(18) 0.0025(17) -0.0021(15)
C133 0.0170(17) 0.035(2) 0.040(2) 0.0010(18) 0.0006(16) -0.0030(15)
C164 0.030(2) 0.031(2) 0.042(2) -0.0032(18) 0.0082(18) -0.0055(16)
C153 0.029(2) 0.030(2) 0.048(3) -0.0074(18) 0.0089(18) -0.0025(17)
C135 0.0207(18) 0.038(2) 0.043(2) -0.0032(19) -0.0003(17) -0.0007(16)
C120 0.028(2) 0.045(2) 0.042(2) 0.003(2) 0.0034(18) 0.0042(18)
C168 0.0193(18) 0.042(2) 0.044(2) -0.0051(19) 0.0005(17) -0.0005(16)
C132 0.0192(17) 0.037(2) 0.040(2) -0.0032(18) 0.0048(16) -0.0016(16)
C149 0.0272(19) 0.037(2) 0.039(2) -0.0018(18) 0.0031(17) 0.0004(17)
C156 0.0236(19) 0.037(2) 0.045(2) 0.0041(19) 0.0060(17) -0.0013(17)
C155 0.0175(17) 0.041(2) 0.041(2) 0.0074(18) 0.0054(16) 0.0055(16)
C159 0.029(2) 0.037(2) 0.056(3) -0.007(2) 0.0062(19) -0.0079(18)
C150 0.0214(18) 0.040(2) 0.035(2) 0.0020(18) 0.0009(16) 0.0021(16)
C134 0.045(3) 0.056(3) 0.042(3) -0.006(2) -0.002(2) 0.005(2)
C138 0.040(2) 0.031(2) 0.048(3) -0.0013(19) 0.005(2) 0.0037(18)
C139 0.040(2) 0.046(2) 0.034(2) -0.001(2) 0.0033(19) 0.006(2)
C158 0.0254(19) 0.038(2) 0.039(2) -0.0081(18) 0.0064(17) -0.0008(17)
C172 0.043(2) 0.042(2) 0.047(3) -0.009(2) -0.001(2) 0.002(2)
C161 0.028(2) 0.038(2) 0.042(2) 0.0009(19) 0.0026(18) 0.0046(17)
C123 0.0225(18) 0.041(2) 0.041(2) 0.0037(19) 0.0091(17) 0.0068(17)
C145 0.0243(19) 0.037(2) 0.051(3) 0.0019(19) 0.0019(18) -0.0038(17)
C169 0.033(2) 0.036(2) 0.039(2) 0.0002(18) -0.0036(18) -0.0021(17)
C127 0.042(2) 0.054(3) 0.038(3) -0.004(2) 0.001(2) -0.010(2)
C128 0.059(3) 0.045(3) 0.049(3) -0.013(2) 0.023(2) -0.016(2)
C148 0.028(2) 0.046(3) 0.065(3) -0.004(2) 0.012(2) 0.0104(19)
C151 0.027(2) 0.054(3) 0.044(3) 0.011(2) -0.0026(18) 0.0055(19)
C119 0.038(2) 0.050(3) 0.047(3) -0.002(2) 0.002(2) 0.005(2)
C181 0.026(2) 0.044(2) 0.061(3) 0.011(2) -0.002(2) -0.0110(18)
C245 0.035(2) 0.038(2) 0.053(3) 0.014(2) 0.006(2) 0.0012(19)
C246 0.0183(18) 0.061(3) 0.056(3) 0.024(2) -0.0038(18) -0.0089(19)
C205 0.024(2) 0.057(3) 0.059(3) 0.011(2) -0.004(2) -0.0064(19)
C201 0.049(3) 0.037(2) 0.064(3) -0.009(2) -0.006(2) -0.010(2)
C241 0.048(3) 0.051(3) 0.063(3) 0.011(2) 0.009(2) 0.023(2)
C217 0.020(2) 0.074(3) 0.064(3) 0.022(3) -0.003(2) -0.007(2)
C192 0.031(2) 0.087(4) 0.051(3) 0.020(3) 0.012(2) 0.016(2)
C211 0.038(3) 0.061(3) 0.091(4) 0.013(3) 0.027(3) 0.008(2)
C222 0.053(3) 0.081(4) 0.052(3) 0.003(3) 0.009(2) 0.038(3)
C212 0.064(3) 0.039(2) 0.051(3) -0.005(2) 0.004(2) -0.008(2)
C214 0.080(4) 0.059(3) 0.064(4) -0.008(3) -0.007(3) 0.033(3)
C183 0.061(3) 0.082(4) 0.048(3) 0.018(3) 0.007(3) 0.014(3)
C240 0.027(2) 0.059(3) 0.093(4) 0.007(3) -0.013(2) 0.002(2)
C1 0.045(7) 0.053(5) 0.079(6) 0.012(5) 0.025(5) 0.016(5)
C28 0.065(10) 0.073(9) 0.080(11) 0.012(10) 0.036(9) 0.000(8)
C255 0.083(13) 0.081(10) 0.040(9) 0.019(8) 0.012(11) 0.009(12)
C78 0.056(6) 0.069(5) 0.092(8) 0.011(6) 0.029(6) 0.010(4)
C218 0.048(3) 0.074(4) 0.075(4) 0.033(3) 0.008(3) -0.003(3)
C187 0.039(3) 0.056(3) 0.041(3) 0.005(2) 0.006(2) 0.016(2)
C234 0.069(4) 0.041(3) 0.091(4) 0.003(3) 0.003(3) 0.001(3)
C242 0.058(3) 0.050(3) 0.087(4) 0.023(3) -0.007(3) -0.015(2)
C220 0.039(3) 0.056(3) 0.079(4) 0.019(3) -0.008(2) -0.021(2)
C3 0.029(4) 0.066(6) 0.100(5) 0.015(5) 0.011(4) 0.007(4)
C54B 0.043(5) 0.086(8) 0.136(9) 0.023(7) -0.013(6) -0.016(6)
C2 0.040(5) 0.058(4) 0.073(5) 0.009(4) 0.026(4) 0.002(4)
C93B 0.065(8) 0.063(5) 0.080(8) 0.014(6) 0.036(6) 0.013(6)
C7 0.043(5) 0.053(4) 0.078(5) 0.009(4) 0.026(4) 0.025(3)
C254 0.061(7) 0.063(6) 0.097(9) 0.018(6) 0.018(6) 0.011(5)
C206 0.037(2) 0.081(4) 0.065(3) -0.012(3) 0.016(2) -0.006(2)
C207 0.076(4) 0.059(3) 0.077(4) -0.003(3) -0.015(3) 0.008(3)
C114 0.043(3) 0.091(4) 0.050(3) 0.016(3) 0.019(2) 0.031(3)
C100 0.067(3) 0.044(3) 0.081(4) 0.010(3) -0.008(3) 0.016(3)
C86 0.057(8) 0.072(9) 0.077(6) 0.014(5) -0.011(5) 0.024(6)
C109 0.123(5) 0.048(3) 0.064(4) 0.005(3) 0.036(4) -0.004(3)
C98 0.057(3) 0.134(6) 0.064(4) 0.018(4) 0.027(3) 0.018(4)
C96 0.034(3) 0.091(5) 0.066(4) 0.023(4) 0.004(3) 0.003(3)
C89 0.074(4) 0.071(4) 0.136(6) -0.013(4) -0.051(4) -0.007(3)
C97 0.073(7) 0.048(4) 0.103(7) 0.002(4) 0.016(6) 0.040(5)
C73 0.056(5) 0.075(7) 0.088(7) -0.007(5) 0.029(5) 0.027(5)
C79 0.059(10) 0.060(8) 0.074(11) 0.006(8) 0.024(8) 0.017(8)
C60 0.066(12) 0.068(10) 0.099(14) 0.018(10) 0.032(10) 0.006(9)
C63 0.071(4) 0.096(5) 0.073(4) 0.014(4) 0.031(4) 0.026(4)
C55 0.097(5) 0.064(4) 0.066(4) 0.006(3) 0.011(4) 0.026(4)
C65 0.077(5) 0.054(4) 0.100(5) -0.007(4) -0.001(4) 0.013(3)
C32 0.088(8) 0.089(6) 0.071(6) 0.020(5) 0.006(7) -0.014(7)
C66 0.066(4) 0.107(5) 0.072(4) 0.021(4) -0.016(3) 0.002(4)
C61 0.046(8) 0.071(9) 0.069(9) 0.009(9) 0.001(9) 0.007(8)
C52 0.052(5) 0.062(5) 0.059(5) 0.010(5) 0.002(5) 0.008(5)
C69 0.050(8) 0.061(8) 0.060(8) 0.009(8) -0.002(8) 0.018(8)
C49 0.057(9) 0.069(9) 0.064(9) 0.010(9) -0.014(8) 0.009(9)
Si35 0.052(4) 0.052(4) 0.058(4) 0.006(3) 0.008(3) 0.006(3)
C36 0.052(10) 0.045(10) 0.072(10) -0.001(9) 0.011(9) 0.012(9)
C40 0.065(10) 0.087(11) 0.054(10) 0.007(10) 0.017(10) -0.005(10)
C20 0.045(8) 0.078(9) 0.099(11) 0.033(8) 0.041(7) 0.013(6)
C4 0.070(3) 0.049(3) 0.079(4) 0.005(3) 0.032(3) -0.002(3)
C5 0.031(5) 0.070(7) 0.101(6) 0.015(6) 0.009(5) 0.011(6)
C54A 0.039(7) 0.098(12) 0.119(11) 0.019(10) -0.012(9) -0.004(10)
C93A 0.048(10) 0.062(8) 0.074(10) 0.016(9) 0.034(8) 0.006(8)
C6 0.037(7) 0.054(5) 0.069(6) 0.012(5) 0.029(5) 0.003(5)
C97A 0.063(9) 0.063(8) 0.082(9) -0.006(7) 0.028(8) 0.042(7)
C73A 0.053(8) 0.081(11) 0.079(10) -0.001(9) 0.019(8) 0.027(8)
C86A 0.061(10) 0.058(10) 0.086(9) 0.007(8) 0.000(8) 0.022(8)

loop_
_atom_type_symbol
_atom_type_description
_atom_type_scat_dispersion_real
_atom_type_scat_dispersion_imag
_atom_type_scat_source
C C 0.0033 0.0016 'International Tables Vol C Tables 4.2.6.8 and 6.1.1.4'
H H 0.0000 0.0000 'International Tables Vol C Tables 4.2.6.8 and 6.1.1.4'
O O 0.0106 0.0060 'International Tables Vol C Tables 4.2.6.8 and 6.1.1.4'
Si Si 0.0817 0.0704 'International Tables Vol C Tables 4.2.6.8 and 6.1.1.4'

loop_
_geom_angle_atom_site_label_1
_geom_angle_atom_site_label_2
_geom_angle_atom_site_label_3
_geom_angle
_geom_angle_site_symmetry_1
_geom_angle_site_symmetry_3
_geom_angle_publ_flag
O144 Si17 C148 111.58(17) . . ?
O144 Si17 C211 110.67(18) . . ?
O144 Si17 C240 102.7(2) . . ?
C148 Si17 C240 111.1(2) . . ?
C211 Si17 C148 109.6(2) . . ?
C211 Si17 C240 111.1(2) . . ?
C120 Si14 C109 112.3(2) . . ?
C183 Si14 C120 106.4(2) . . ?
C183 Si14 C109 109.5(3) . . ?
C206 Si14 C120 109.4(2) . . ?
C206 Si14 C183 109.7(2) . . ?
C206 Si14 C109 109.4(3) . . ?
O167 Si15 C241 103.87(19) . . ?
O167 Si15 C207 111.7(2) . . ?
O167 Si15 C98 110.3(2) . . ?
C241 Si15 C207 108.9(2) . . ?
C98 Si15 C241 113.1(3) . . ?
C98 Si15 C207 108.9(3) . . ?
O125 Si11 C1 108.7(8) . . ?
O125 Si11 C3 104.6(4) . . ?
O125 Si11 C2 109.0(4) . . ?
O125 Si11 C7 113.4(4) . . ?
O125 Si11 C5 101.9(9) . . ?
O125 Si11 C6 112.6(7) . . ?
C2 Si11 C3 110.2(4) . . ?
C7 Si11 C3 109.8(4) . . ?
C7 Si11 C2 109.7(5) . . ?
C5 Si11 C1 110.7(8) . . ?
C6 Si11 C1 109.8(8) . . ?
C6 Si11 C5 112.8(8) . . ?
C139 Si16 C255 99.2(10) . . ?
C139 Si16 C78 106.4(4) . . ?
C28 Si16 C139 109.1(10) . . ?
C28 Si16 C255 105.7(11) . . ?
C28 Si16 C4 122.9(12) . . ?
C32 Si16 C139 114.0(5) . . ?
C32 Si16 C78 108.9(5) . . ?
C32 Si16 C4 108.1(5) . . ?
C4 Si16 C139 112.2(2) . . ?
C4 Si16 C255 104.7(9) . . ?
C4 Si16 C78 107.0(5) . . ?
O129 Si13 C187 103.9(2) . . ?
O129 Si13 C96 109.7(3) . . ?
O129 Si13 C65 112.2(3) . . ?
C96 Si13 C187 110.9(3) . . ?
C65 Si13 C187 111.0(3) . . ?
C65 Si13 C96 109.0(3) . . ?
C132 O144 Si17 127.9(2) . . ?
C150 O125 Si11 126.5(2) . . ?
C161 O167 Si15 129.5(2) . . ?
C151 O129 Si13 129.0(3) . . ?
C151 O129 Si35 130.1(4) . . ?
C135 C162 C120 107.1(3) . . ?
C128 C162 C135 115.6(4) . . ?
C128 C162 C120 126.6(3) . . ?
C192 C162 C135 112.3(4) . . ?
C192 C162 C120 61.6(3) . . ?
C192 C162 C128 122.5(4) . . ?
C168 C163 C132 106.7(3) . . ?
C168 C163 C159 111.3(3) . . ?
C168 C163 C123 114.4(3) . . ?
C132 C163 C159 109.2(3) . . ?
C132 C163 C123 112.6(3) . . ?
C159 C163 C123 102.7(3) . . ?
C135 C133 C155 117.2(3) . . ?
C135 C133 C150 107.4(3) . . ?
C135 C133 C145 109.7(3) . . ?
C150 C133 C155 112.2(3) . . ?
C150 C133 C145 109.8(3) . . ?
C145 C133 C155 100.2(3) . . ?
C149 C164 C158 109.7(3) . . ?
C138 C153 C123 118.3(3) . . ?
C201 C153 C138 119.3(3) . . ?
C201 C153 C123 104.0(3) . . ?
C162 C135 C133 119.8(3) . . ?
C212 C135 C162 109.0(4) . . ?
C212 C135 C133 130.9(4) . . ?
C162 C120 Si14 130.7(3) . . ?
C162 C120 C192 58.2(3) . . ?
C127 C120 Si14 118.5(3) . . ?
C127 C120 C162 103.7(3) . . ?
C127 C120 C192 112.0(4) . . ?
C192 C120 Si14 119.4(3) . . ?
C149 C168 C163 119.2(3) . . ?
C172 C168 C163 130.6(4) . . ?
C172 C168 C149 110.2(4) . . ?
O144 C132 C163 104.5(3) . . ?
O144 C132 C158 108.2(3) . . ?
C158 C132 C163 115.7(3) . . ?
C164 C149 C139 127.7(3) . . ?
C164 C149 C119 120.7(3) . . ?
C168 C149 C164 115.4(3) . . ?
C168 C149 C139 106.9(3) . . ?
C168 C149 C119 113.9(3) . . ?
C119 C149 C139 61.4(3) . . ?
C155 C156 C245 118.4(3) . . ?
C220 C156 C155 104.4(3) . . ?
C220 C156 C245 118.5(3) . . ?
C156 C155 C133 100.6(3) . . ?
C156 C155 C222 114.3(4) . . ?
C246 C155 C133 118.1(3) . . ?
C246 C155 C156 107.0(3) . . ?
C246 C155 C222 108.9(3) . . ?
C222 C155 C133 108.0(3) . . ?
C201 C159 C163 108.3(3) . . ?
O125 C150 C133 106.8(3) . . ?
O125 C150 C169 106.8(3) . . ?
C169 C150 C133 115.5(3) . . ?
O157 C134 C139 125.3(4) . . ?
O157 C134 C172 126.6(4) . . ?
C172 C134 C139 108.1(4) . . ?
C153 C138 C214 114.8(4) . . ?
C161 C138 C153 106.9(3) . . ?
C161 C138 C214 110.5(4) . . ?
C242 C138 C153 108.0(4) . . ?
C242 C138 C161 107.8(4) . . ?
C242 C138 C214 108.6(4) . . ?
C149 C139 Si16 127.9(3) . . ?
C149 C139 C119 59.1(3) . . ?
C134 C139 Si16 118.8(3) . . ?
C134 C139 C149 103.6(3) . . ?
C134 C139 C119 110.8(4) . . ?
C119 C139 Si16 122.3(3) . . ?
C164 C158 C132 115.2(3) . . ?
C168 C172 C134 110.9(4) . . ?
O167 C161 C138 109.1(3) . . ?
O167 C161 C205 108.9(3) . . ?
C205 C161 C138 115.0(4) . . ?
C153 C123 C163 101.2(3) . . ?
C181 C123 C163 118.3(3) . . ?
C181 C123 C153 105.9(3) . . ?
C181 C123 C114 108.1(4) . . ?
C114 C123 C163 108.5(3) . . ?
C114 C123 C153 115.0(3) . . ?
C220 C145 C133 109.1(3) . . ?
C128 C169 C150 115.6(3) . . ?
O137 C127 C120 124.7(4) . . ?
O137 C127 C212 128.0(4) . . ?
C212 C127 C120 107.3(4) . . ?
C162 C128 C169 112.6(3) . . ?
C234 C148 Si17 115.8(3) . . ?
O129 C151 C245 109.1(3) . . ?
O129 C151 C217 110.3(3) . . ?
C217 C151 C245 113.9(4) . . ?
C149 C119 C139 59.5(3) . . ?
C123 C181 C205 110.5(4) . . ?
C151 C245 C156 105.8(3) . . ?
C151 C245 C218 107.9(4) . . ?
C218 C245 C156 107.5(3) . . ?
C100 C245 C156 115.5(4) . . ?
C100 C245 C151 111.8(4) . . ?
C100 C245 C218 108.1(4) . . ?
C217 C246 C155 110.9(4) . . ?
C161 C205 C181 112.9(3) . . ?
C153 C201 C159 102.5(3) . . ?
C86 C241 Si15 111.4(10) . . ?
C86 C241 C97 112.1(11) . . ?
C86 C241 C73 109.6(10) . . ?
C97 C241 Si15 104.8(7) . . ?
C73 C241 Si15 111.9(6) . . ?
C73 C241 C97 107.0(7) . . ?
C97A C241 Si15 118.4(13) . . ?
C97A C241 C73A 112.4(14) . . ?
C73A C241 Si15 103.2(13) . . ?
C86A C241 Si15 110(2) . . ?
C86A C241 C97A 104(2) . . ?
C86A C241 C73A 109(2) . . ?
C151 C217 C246 111.6(3) . . ?
C162 C192 C120 60.2(3) . . ?
C60 C211 Si17 116.6(11) . . ?
C20 C211 Si17 110.9(7) . . ?
C135 C212 C127 112.7(4) . . ?
C89 C240 Si17 113.8(4) . . ?
C79 C1 Si11 118.6(15) . . ?
C63 C187 Si13 110.1(4) . . ?
C63 C187 C55 107.8(5) . . ?
C63 C187 C66 108.1(5) . . ?
C55 C187 Si13 111.1(4) . . ?
C55 C187 C66 108.4(5) . . ?
C66 C187 Si13 111.2(4) . . ?
C145 C220 C156 104.5(3) . . ?
C54B C3 Si11 115.1(8) . . ?
C93B C2 Si11 117.6(9) . . ?
C254 C7 Si11 114.5(9) . . ?
C61 C52 C49 107.4(14) . . ?
C61 C52 Si35 110.6(12) . . ?
C69 C52 C61 108.1(14) . . ?
C69 C52 C49 109.0(13) . . ?
C69 C52 Si35 110.6(12) . . ?
C49 C52 Si35 111.0(12) . . ?
O129 Si35 C52 104.9(7) . . ?
O129 Si35 C36 106.8(8) . . ?
O129 Si35 C40 117.0(9) . . ?
C52 Si35 C36 108.7(9) . . ?
C40 Si35 C52 109.6(9) . . ?
C40 Si35 C36 109.4(9) . . ?
C54A C5 Si11 111.9(15) . . ?
C93A C6 Si11 110.7(15) . . ?

loop_
_geom_bond_atom_site_label_1
_geom_bond_atom_site_label_2
_geom_bond_distance
_geom_bond_site_symmetry_2
_geom_bond_publ_flag
Si17 O144 1.643(3) . ?
Si17 C148 1.864(4) . ?
Si17 C211 1.859(5) . ?
Si17 C240 1.866(5) . ?
Si14 C120 1.861(4) . ?
Si14 C183 1.856(5) . ?
Si14 C206 1.855(4) . ?
Si14 C109 1.862(5) . ?
Si15 O167 1.630(3) . ?
Si15 C241 1.871(4) . ?
Si15 C207 1.875(5) . ?
Si15 C98 1.843(5) . ?
Si11 O125 1.649(3) . ?
Si11 C1 1.865(12) . ?
Si11 C3 1.871(9) . ?
Si11 C2 1.863(8) . ?
Si11 C7 1.854(9) . ?
Si11 C5 1.847(12) . ?
Si11 C6 1.847(11) . ?
Si16 C139 1.873(5) . ?
Si16 C28 1.74(2) . ?
Si16 C255 2.05(3) . ?
Si16 C78 1.918(11) . ?
Si16 C32 1.776(13) . ?
Si16 C4 1.851(5) . ?
Si13 O129 1.663(3) . ?
Si13 C187 1.874(5) . ?
Si13 C96 1.863(6) . ?
Si13 C65 1.846(6) . ?
O144 C132 1.444(4) . ?
O125 C150 1.443(4) . ?
O167 C161 1.446(5) . ?
O129 C151 1.434(5) . ?
O129 Si35 1.568(8) . ?
O157 C134 1.221(5) . ?
O137 C127 1.220(5) . ?
C162 C135 1.500(5) . ?
C162 C120 1.523(6) . ?
C162 C128 1.493(6) . ?
C162 C192 1.492(6) . ?
C163 C168 1.511(6) . ?
C163 C132 1.543(5) . ?
C163 C159 1.573(5) . ?
C163 C123 1.629(5) . ?
C133 C135 1.513(6) . ?
C133 C155 1.612(5) . ?
C133 C150 1.561(5) . ?
C133 C145 1.575(5) . ?
C164 C149 1.496(5) . ?
C164 C158 1.536(5) . ?
C153 C138 1.543(6) . ?
C153 C123 1.549(5) . ?
C153 C201 1.512(6) . ?
C135 C212 1.328(6) . ?
C120 C127 1.507(6) . ?
C120 C192 1.545(6) . ?
C168 C149 1.495(5) . ?
C168 C172 1.333(6) . ?
C132 C158 1.536(5) . ?
C149 C139 1.513(6) . ?
C149 C119 1.507(6) . ?
C156 C155 1.535(5) . ?
C156 C245 1.557(6) . ?
C156 C220 1.521(6) . ?
C155 C246 1.533(5) . ?
C155 C222 1.543(6) . ?
C159 C201 1.519(6) . ?
C150 C169 1.536(5) . ?
C134 C139 1.509(6) . ?
C134 C172 1.464(6) . ?
C138 C161 1.532(6) . ?
C138 C214 1.552(6) . ?
C138 C242 1.523(6) . ?
C139 C119 1.541(6) . ?
C161 C205 1.504(6) . ?
C123 C181 1.535(6) . ?
C123 C114 1.537(5) . ?
C145 C220 1.516(6) . ?
C169 C128 1.500(6) . ?
C127 C212 1.461(6) . ?
C148 C234 1.523(7) . ?
C151 C245 1.530(6) . ?
C151 C217 1.515(6) . ?
C181 C205 1.537(6) . ?
C245 C218 1.545(6) . ?
C245 C100 1.524(6) . ?
C246 C217 1.531(6) . ?
C241 C86 1.528(10) . ?
C241 C97 1.552(10) . ?
C241 C73 1.542(9) . ?
C241 C97A 1.536(16) . ?
C241 C73A 1.554(15) . ?
C241 C86A 1.535(16) . ?
C211 C60 1.60(3) . ?
C211 C20 1.551(15) . ?
C240 C89 1.508(8) . ?
C1 C79 1.529(15) . ?
C187 C63 1.517(8) . ?
C187 C55 1.521(8) . ?
C187 C66 1.536(8) . ?
C3 C54B 1.511(12) . ?
C2 C93B 1.528(10) . ?
C7 C254 1.529(11) . ?
C61 C52 1.525(18) . ?
C52 C69 1.508(17) . ?
C52 C49 1.539(17) . ?
C52 Si35 1.890(13) . ?
Si35 C36 1.904(14) . ?
Si35 C40 1.836(14) . ?
C5 C54A 1.508(17) . ?
C93A C6 1.527(15) . ?
